data_7707596
loop_
_publ_author_name
'Pitarch-Jarque, Javier'
'Jim\'enez, Hermas R'
'Kalenius, Elina'
'Blasco, Salvador'
'Lopera, Alberto'
'Clares, M. Paz'
'Rissanen, Kari'
'Garc\'ia-Espa\~na, Enrique'

_publ_section_title
;
 Selective encapsulation of a chloride anion in a 1<i>H</i>-pyrazole
 Cu<sup>2+</sup> metallocage.
;
_journal_issue 26
_journal_name_full 'Dalton transactions (Cambridge, England : 2003)'
_journal_page_first 9010
_journal_page_last 9015
_journal_paper_doi 10.1039/d1dt01302e
_journal_volume 50
_journal_year 2021
_chemical_formula_moiety 'C40 H68 Cl2 Cu4 N16, 2(Cl), 3(H2 O)'
_chemical_formula_sum 'C40 H74 Cl4 Cu4 N16 O3'
_chemical_formula_weight 1223.11
_space_group_crystal_system triclinic
_space_group_IT_number 2
_space_group_name_Hall '-P 1'
_space_group_name_H-M_alt 'P -1'
_atom_sites_solution_hydrogens mixed
_audit_creation_date 2020-03-30
_audit_creation_method
;
Olex2 1.2
(compiled May 29 2018 13:30:08 for OlexSys, GUI svn.r5506)
;
_audit_update_record
;
2020-10-02 deposited with the CCDC.	2021-06-02 downloaded from the CCDC.
;
_cell_angle_alpha 108.589(4)
_cell_angle_beta 90.753(4)
_cell_angle_gamma 99.531(5)
_cell_formula_units_Z 2
_cell_length_a 12.0598(7)
_cell_length_b 14.3764(8)
_cell_length_c 15.6936(6)
_cell_measurement_reflns_used 3716
_cell_measurement_temperature 120.0(1)
_cell_measurement_theta_max 32.3347
_cell_measurement_theta_min 3.0329
_cell_volume 2537.0(2)
_computing_cell_refinement
;
CrysAlisPro, Agilent Technologies,
Version 1.171.36.21 (release 14-08-2012 CrysAlis171 .NET)
(compiled Sep 14 2012,17:21:16)
;
_computing_data_collection
;
CrysAlisPro, Agilent Technologies,
Version 1.171.36.21 (release 14-08-2012 CrysAlis171 .NET)
(compiled Sep 14 2012,17:21:16)
;
_computing_data_reduction
;
CrysAlisPro, Agilent Technologies,
Version 1.171.36.21 (release 14-08-2012 CrysAlis171 .NET)
(compiled Sep 14 2012,17:21:16)
;
_computing_molecular_graphics 'Olex2 (Dolomanov et al., 2009)'
_computing_publication_material 'Olex2 (Dolomanov et al., 2009)'
_computing_structure_refinement 'ShelXL (Sheldrick, 2015)'
_computing_structure_solution
;
Superflip (Palatinus & Chapuis, 2007;Palatinus & van der Lee, 2008;
Palatinus et al., 2012)
;
_diffrn_ambient_temperature 120.0(1)
_diffrn_detector_area_resol_mean 16.0267
_diffrn_measured_fraction_theta_full 0.998
_diffrn_measured_fraction_theta_max 0.999
_diffrn_measurement_device_type 'SuperNova, Single source at offset), Sapphire3'
_diffrn_radiation_type MoK\a
_diffrn_radiation_wavelength 0.71073
_diffrn_reflns_av_R_equivalents 0.0472
_diffrn_reflns_av_unetI/netI 0.0901
_diffrn_reflns_Laue_measured_fraction_full 0.998
_diffrn_reflns_Laue_measured_fraction_max 0.999
_diffrn_reflns_limit_h_max 16
_diffrn_reflns_limit_h_min -15
_diffrn_reflns_limit_k_max 20
_diffrn_reflns_limit_k_min -20
_diffrn_reflns_limit_l_max 22
_diffrn_reflns_limit_l_min -22
_diffrn_reflns_number 27688
_diffrn_reflns_point_group_measured_fraction_full 0.998
_diffrn_reflns_point_group_measured_fraction_max 0.999
_diffrn_reflns_theta_full 25.242
_diffrn_reflns_theta_max 30.000
_diffrn_reflns_theta_min 3.039
_exptl_absorpt_coefficient_mu 1.920
_exptl_absorpt_correction_T_max 1.00000
_exptl_absorpt_correction_T_min 0.83787
_exptl_absorpt_correction_type multi-scan
_exptl_absorpt_process_details
;
CrysAlisPro, Agilent Technologies,
Version 1.171.36.21 (release 14-08-2012 CrysAlis171 .NET)
(compiled Sep 14 2012,17:21:16)
Empirical absorption correction using spherical harmonics,
 implemented in SCALE3 ABSPACK scaling algorithm.
;
_exptl_crystal_colour blue
_exptl_crystal_colour_primary blue
_exptl_crystal_density_diffrn 1.601
_exptl_crystal_description block
_exptl_crystal_F_000 1268
_exptl_crystal_size_max 0.2
_exptl_crystal_size_mid 0.2
_exptl_crystal_size_min 0.2
_refine_diff_density_max 1.017
_refine_diff_density_min -0.687
_refine_diff_density_rms 0.112
_refine_ls_extinction_method none
_refine_ls_goodness_of_fit_ref 1.015
_refine_ls_hydrogen_treatment mixed
_refine_ls_matrix_type full
_refine_ls_number_parameters 663
_refine_ls_number_reflns 14775
_refine_ls_number_restraints 9
_refine_ls_restrained_S_all 1.018
_refine_ls_R_factor_all 0.1311
_refine_ls_R_factor_gt 0.0607
_refine_ls_shift/su_max 0.001
_refine_ls_shift/su_mean 0.000
_refine_ls_structure_factor_coef Fsqd
_refine_ls_weighting_details 'w=1/[\s^2^(Fo^2^)+(0.0671P)^2^+0.3566P] where P=(Fo^2^+2Fc^2^)/3'
_refine_ls_weighting_scheme calc
_refine_ls_wR_factor_gt 0.1326
_refine_ls_wR_factor_ref 0.1755
_reflns_Friedel_coverage 0.000
_reflns_number_gt 7843
_reflns_number_total 14775
_reflns_threshold_expression 'I > 2\s(I)'
_cod_data_source_file d1dt01302e2.cif
_cod_data_source_block CuBOX_Cl
_cod_depositor_comments 'Adding full bibliography for 7707593--7707596.cif.'
_cod_database_code 7707596
_shelx_shelxl_version_number 2018/3
_shelx_space_group_comment
;
The symmetry employed for this shelxl refinement is uniquely defined
by the following loop, which should always be used as a source of
symmetry information in preference to the above space-group names.
They are only intended as comments.
;
_olex2_refinement_description
;
1. Fixed Uiso
 At 1.2 times of:
  All C(H) groups, All C(H,H) groups, All C(H,H,H,H) groups, All N(H) groups,
  All O(H,H) groups
2. Restrained distances
 O3-H3A = O3-H3B
 0.82 with sigma of 0.01
 O1-H1D = O1-H1C
 0.83 with sigma of 0.01
 O2-H2A = O2-H2B
 0.82 with sigma of 0.02
 H3B-H3A
 1.33 with sigma of 0.04
 C30-C29B \\sim C30-C29A
 with sigma of 0.02
 C29B-C28B \\sim C29A-C28A
 with sigma of 0.02
3. Others
 Sof(Cl1)=1-FVAR(1)
 Sof(Cl5)=FVAR(1)
 Sof(C29A)=Sof(H29A)=Sof(H29B)=Sof(H10C)=Sof(H10D)=Sof(H7BC)=Sof(H7BD)=
 Sof(C9A)=Sof(H9AA)=Sof(H9AB)=Sof(H27C)=Sof(H27D)=Sof(C8A)=Sof(H8AA)=Sof(H8AB)=
 Sof(H30C)=Sof(H30D)=Sof(C28A)=Sof(H28C)=Sof(H28D)=1-FVAR(2)
 Sof(H10A)=Sof(H10B)=Sof(H7AA)=Sof(H7AB)=Sof(H27A)=Sof(H27B)=Sof(H30A)=
 Sof(H30B)=Sof(C9B)=Sof(H9BA)=Sof(H9BB)=Sof(C8B)=Sof(H8BA)=Sof(H8BB)=Sof(C29B)=
 Sof(H29C)=Sof(H29D)=Sof(C28B)=Sof(H28A)=Sof(H28B)=FVAR(2)
4.a Rotating group with stretchable bonds:
 O3(H3A,H3B), O2(H2A,H2B), O1(H1C,H1D)
4.b Ternary CH refined with riding coordinates:
 N16(H16), N4(H4), N5(H5), N8(H8), N9(H9), N12(H12), N1(H1), N13(H13A)
4.c Secondary CH2 refined with riding coordinates:
 C18(H18A,H18B), C29A(H29A,H29B), C10(H10A,H10B), C7(H7BC,H7BD), C7(H7AA,H7AB),
  C37(H37A,H37B), C9A(H9AA,H9AB), C27(H27A,H27B), C27(H27C,H27D), C17(H17A,
 H17B), C8A(H8AA,H8AB), C11(H11A,H11B), C35(H35A,H35B), C20(H20A,H20B),
 C16(H16A,H16B), C6(H6A,H6B), C15(H15A,H15B), C1(H1A,H1B), C19(H19A,H19B),
 C25(H25A,H25B), C30(H30C,H30D), C30(H30A,H30B), C21(H21A,H21B), C31(H31A,H31B),
  C38(H38A,H38B), C39(H39A,H39B), C26(H26A,H26B), C9B(H9BA,H9BB), C8B(H8BA,
 H8BB), C29B(H29C,H29D), C28B(H28A,H28B), C36(H36A,H36B), C40(H40A,H40B),
 C28A(H28C,H28D), C5(H5A,H5B)
4.d Aromatic/amide H refined with riding coordinates:
 C13(H13), C3(H3), C23(H23), C33(H33)
;
_olex2_submission_original_sample_id CuBOX_Cl
_olex2_submission_special_instructions 'No special instructions were received'

loop_
_space_group_symop_operation_xyz
'x, y, z'
'-x, -y, -z'

loop_
_atom_site_label
_atom_site_type_symbol
_atom_site_fract_x
_atom_site_fract_y
_atom_site_fract_z
_atom_site_U_iso_or_equiv
_atom_site_adp_type
_atom_site_occupancy
_atom_site_site_symmetry_order
_atom_site_calc_flag
_atom_site_refinement_flags_posn
_atom_site_refinement_flags_adp
_atom_site_refinement_flags_occupancy
_atom_site_disorder_assembly
_atom_site_disorder_group
Cu4 Cu 0.37908(4) 0.52398(4) 0.11622(3) 0.02858(13) Uani 1 1 d . . . . .
Cu2 Cu 0.11336(4) 0.48632(4) 0.36838(3) 0.03012(13) Uani 1 1 d . . . . .
Cu3 Cu 0.30376(4) 0.23747(4) -0.02677(3) 0.03122(14) Uani 1 1 d . . . . .
Cu1 Cu 0.18814(5) 0.77139(4) 0.51208(3) 0.03399(14) Uani 1 1 d . . . . .
Cl1 Cl 0.2204(10) 0.5119(5) 0.2269(7) 0.0414(11) Uani 0.73(7) 1 d . . P A 2
Cl2 Cl 0.06613(12) 0.79395(10) 0.65409(8) 0.0539(3) Uani 1 1 d . . . . .
Cl3 Cl 0.52900(13) -0.00022(11) 0.18994(9) 0.0619(4) Uani 1 1 d . . . . .
Cl4 Cl 0.23375(14) 0.07892(11) 0.65554(9) 0.0662(4) Uani 1 1 d . . . . .
N16 N 0.5159(3) 0.6001(3) 0.2102(2) 0.0310(8) Uani 1 1 d . . . . .
H16 H 0.547057 0.662400 0.196613 0.037 Uiso 1 1 calc R . . . .
N14 N 0.4298(3) 0.3163(3) 0.0574(2) 0.0380(9) Uani 1 1 d . . . . .
N4 N -0.0326(3) 0.4082(3) 0.2861(2) 0.0310(8) Uani 1 1 d . . . . .
H4 H -0.073762 0.363848 0.317657 0.037 Uiso 1 1 calc R . . . .
N10 N 0.2493(3) 0.6570(3) 0.5165(2) 0.0376(9) Uani 1 1 d . . . . .
N6 N 0.2479(3) 0.3531(3) -0.0365(2) 0.0344(8) Uani 1 1 d . . . . .
N5 N 0.1535(3) 0.1645(3) -0.1038(2) 0.0381(9) Uani 1 1 d . . . . .
H5 H 0.171235 0.104959 -0.151885 0.046 Uiso 1 1 calc R . . . .
N7 N 0.2735(3) 0.4511(3) 0.0134(2) 0.0350(8) Uani 1 1 d . . . . .
N15 N 0.4605(3) 0.4154(3) 0.0999(2) 0.0379(9) Uani 1 1 d . . . . .
N2 N 0.0628(3) 0.6931(3) 0.4268(2) 0.0380(9) Uani 1 1 d . . . . .
N11 N 0.2198(3) 0.5588(3) 0.4705(2) 0.0369(9) Uani 1 1 d . . . . .
N3 N 0.0332(3) 0.5954(3) 0.3815(2) 0.0352(8) Uani 1 1 d . . . . .
N8 N 0.3180(3) 0.6441(3) 0.0952(2) 0.0342(8) Uani 1 1 d . . . . .
H8 H 0.370977 0.670353 0.056300 0.041 Uiso 1 1 calc R . . . .
N9 N 0.3336(3) 0.8454(3) 0.5961(2) 0.0380(9) Uani 1 1 d . . . . .
H9 H 0.310727 0.901589 0.644854 0.046 Uiso 1 1 calc R . . . .
N12 N 0.1808(3) 0.3667(3) 0.3836(2) 0.0320(8) Uani 1 1 d . . . . .
H12 H 0.115703 0.315618 0.387704 0.038 Uiso 1 1 calc R . . . .
N1 N 0.1276(3) 0.8871(3) 0.4852(2) 0.0361(8) Uani 1 1 d . . . . .
H1 H 0.133639 0.942984 0.543558 0.043 Uiso 1 1 calc R . . . .
O3 O 0.6014(3) 0.7993(2) 0.17141(17) 0.0364(7) Uani 1 1 d D . . . .
H3A H 0.5925(3) 0.8539(5) 0.1960(3) 0.044 Uiso 1 1 d DGR . . . .
H3B H 0.6527(5) 0.8024(2) 0.2080(4) 0.044 Uiso 1 1 d DGR . . . .
C18 C 0.2617(5) 0.8913(4) 0.2643(3) 0.0496(13) Uani 1 1 d . . . . .
H18A H 0.231275 0.948635 0.257525 0.060 Uiso 1 1 calc R . . . .
H18B H 0.340102 0.916266 0.291111 0.060 Uiso 1 1 calc R . . . .
C29A C 0.3120(16) 0.1593(10) 0.1511(10) 0.039(5) Uani 0.299(9) 1 d D . P B 2
H29A H 0.392837 0.181787 0.171852 0.046 Uiso 0.299(9) 1 calc R . P B 2
H29B H 0.282151 0.216957 0.144493 0.046 Uiso 0.299(9) 1 calc R . P B 2
C10 C 0.0584(5) 0.1275(5) -0.0565(4) 0.0573(16) Uani 1 1 d . . . . .
H10A H 0.082800 0.083371 -0.025510 0.069 Uiso 0.701(9) 1 calc R . P B 1
H10B H -0.005359 0.088587 -0.100646 0.069 Uiso 0.701(9) 1 calc R . P B 1
H10C H 0.003(15) 0.105(14) -0.096(11) 0.069 Uiso 0.299(9) 1 d R . P B 2
H10D H 0.079(16) 0.071(14) -0.051(12) 0.069 Uiso 0.299(9) 1 d R . P B 2
C12 C 0.1581(4) 0.3392(3) -0.0915(3) 0.0391(11) Uani 1 1 d . . . . .
C22 C 0.3270(4) 0.6704(4) 0.5825(3) 0.0399(11) Uani 1 1 d . . . . .
C7 C -0.1071(4) 0.2705(4) 0.1391(3) 0.0437(12) Uani 1 1 d . . . . .
H7BC H -0.169893 0.305172 0.133705 0.052 Uiso 0.299(9) 1 calc R . P B 2
H7BD H -0.134808 0.215935 0.163412 0.052 Uiso 0.299(9) 1 calc R . P B 2
H7AA H -0.160684 0.245907 0.177642 0.052 Uiso 0.701(9) 1 calc R . P B 1
H7AB H -0.146874 0.306653 0.107844 0.052 Uiso 0.701(9) 1 calc R . P B 1
C37 C 0.5778(4) 0.7059(4) 0.3709(3) 0.0433(12) Uani 1 1 d . . . . .
H37A H 0.608476 0.758091 0.344536 0.052 Uiso 1 1 calc R . . . .
H37B H 0.639965 0.671609 0.378931 0.052 Uiso 1 1 calc R . . . .
C32 C 0.5085(4) 0.2702(3) 0.0779(3) 0.0378(11) Uani 1 1 d . . . . .
C14 C 0.1980(4) 0.4981(3) -0.0112(3) 0.0387(11) Uani 1 1 d . . . . .
C34 C 0.5585(4) 0.4314(3) 0.1477(3) 0.0362(10) Uani 1 1 d . . . . .
C9A C 0.0392(15) 0.1721(14) 0.0383(11) 0.045(5) Uani 0.299(9) 1 d . . P B 2
H9AA H 0.017817 0.120026 0.066787 0.054 Uiso 0.299(9) 1 calc R . P B 2
H9AB H 0.107691 0.218142 0.071571 0.054 Uiso 0.299(9) 1 calc R . P B 2
C27 C 0.2652(5) 0.2149(4) 0.3054(3) 0.0568(15) Uani 1 1 d . . . . .
H27A H 0.192924 0.170270 0.304503 0.068 Uiso 0.701(9) 1 calc R . P B 1
H27B H 0.312643 0.221061 0.359587 0.068 Uiso 0.701(9) 1 calc R . P B 1
H27C H 0.217497 0.195944 0.350211 0.068 Uiso 0.299(9) 1 calc R . P B 2
H27D H 0.344327 0.224913 0.329072 0.068 Uiso 0.299(9) 1 calc R . P B 2
C17 C 0.2630(4) 0.8151(3) 0.1719(3) 0.0430(12) Uani 1 1 d . . . . .
H17A H 0.185061 0.791158 0.144016 0.052 Uiso 1 1 calc R . . . .
H17B H 0.307703 0.847032 0.132964 0.052 Uiso 1 1 calc R . . . .
C8A C -0.052(2) 0.2257(17) 0.0375(13) 0.056(7) Uani 0.299(9) 1 d . . P B 2
H8AA H -0.113108 0.180705 -0.006301 0.067 Uiso 0.299(9) 1 calc R . P B 2
H8AB H -0.024413 0.282390 0.015924 0.067 Uiso 0.299(9) 1 calc R . P B 2
C13 C 0.1229(4) 0.4293(4) -0.0790(3) 0.0453(12) Uani 1 1 d . . . . .
H13 H 0.061357 0.441416 -0.109876 0.054 Uiso 1 1 calc R . . . .
C4 C -0.0636(4) 0.5806(3) 0.3335(3) 0.0398(11) Uani 1 1 d . . . . .
C2 C -0.0155(4) 0.7415(3) 0.4085(3) 0.0367(10) Uani 1 1 d . . . . .
C11 C 0.1185(4) 0.2329(4) -0.1506(3) 0.0448(12) Uani 1 1 d . . . . .
H11A H 0.152408 0.221177 -0.209357 0.054 Uiso 1 1 calc R . . . .
H11B H 0.035515 0.219556 -0.161626 0.054 Uiso 1 1 calc R . . . .
C3 C -0.0982(4) 0.6724(4) 0.3484(3) 0.0428(11) Uani 1 1 d . . . . .
H3 H -0.164026 0.684663 0.323020 0.051 Uiso 1 1 calc R . . . .
C35 C 0.6065(4) 0.5384(3) 0.1969(3) 0.0386(10) Uani 1 1 d . . . . .
H35A H 0.641835 0.544624 0.256235 0.046 Uiso 1 1 calc R . . . .
H35B H 0.665470 0.562987 0.162065 0.046 Uiso 1 1 calc R . . . .
C20 C 0.1894(4) 0.9281(3) 0.4204(3) 0.0425(11) Uani 1 1 d . . . . .
H20A H 0.267849 0.957218 0.445650 0.051 Uiso 1 1 calc R . . . .
H20B H 0.153651 0.982371 0.412778 0.051 Uiso 1 1 calc R . . . .
C16 C 0.3131(4) 0.7272(3) 0.1774(3) 0.0428(12) Uani 1 1 d . . . . .
H16A H 0.390984 0.753330 0.204943 0.051 Uiso 1 1 calc R . . . .
H16B H 0.269912 0.699653 0.219777 0.051 Uiso 1 1 calc R . . . .
C6 C -0.0085(4) 0.3427(5) 0.1986(3) 0.0613(17) Uani 1 1 d . . . . .
H6A H 0.047111 0.303376 0.209092 0.074 Uiso 1 1 calc R . . . .
H6B H 0.028089 0.385281 0.164490 0.074 Uiso 1 1 calc R . . . .
C23 C 0.3481(5) 0.5768(4) 0.5796(3) 0.0498(14) Uani 1 1 d . . . . .
H23 H 0.399302 0.562648 0.618364 0.060 Uiso 1 1 calc R . . . .
C15 C 0.2068(4) 0.6056(4) 0.0432(3) 0.0473(13) Uani 1 1 d . . . . .
H15A H 0.197668 0.644768 0.002632 0.057 Uiso 1 1 calc R . . . .
H15B H 0.145846 0.613422 0.085128 0.057 Uiso 1 1 calc R . . . .
C24 C 0.2777(4) 0.5085(3) 0.5075(3) 0.0395(11) Uani 1 1 d . . . . .
C1 C 0.0051(4) 0.8519(3) 0.4574(3) 0.0422(11) Uani 1 1 d . . . . .
H1A H -0.019079 0.887186 0.417536 0.051 Uiso 1 1 calc R . . . .
H1B H -0.039271 0.866533 0.511263 0.051 Uiso 1 1 calc R . . . .
C19 C 0.1915(4) 0.8499(3) 0.3286(3) 0.0428(11) Uani 1 1 d . . . . .
H19A H 0.113384 0.823936 0.301533 0.051 Uiso 1 1 calc R . . . .
H19B H 0.222828 0.793550 0.336582 0.051 Uiso 1 1 calc R . . . .
C25 C 0.2502(6) 0.3975(4) 0.4679(3) 0.076(2) Uani 1 1 d . . . . .
H25A H 0.320947 0.370475 0.456836 0.091 Uiso 1 1 calc R . . . .
H25B H 0.209594 0.369809 0.511332 0.091 Uiso 1 1 calc R . . . .
C30 C 0.2988(5) 0.0703(4) 0.0533(3) 0.0520(14) Uani 1 1 d D . . . .
H30C H 0.328996 0.011728 0.057270 0.062 Uiso 0.299(9) 1 calc R . P B 2
H30D H 0.219325 0.049066 0.028612 0.062 Uiso 0.299(9) 1 calc R . P B 2
H30A H 0.346401 0.030769 0.074080 0.062 Uiso 0.701(9) 1 calc R . P B 1
H30B H 0.237337 0.022202 0.011995 0.062 Uiso 0.701(9) 1 calc R . P B 1
C21 C 0.3662(4) 0.7749(3) 0.6409(3) 0.0438(12) Uani 1 1 d . . . . .
H21A H 0.449082 0.787428 0.652423 0.053 Uiso 1 1 calc R . . . .
H21B H 0.331906 0.786157 0.699534 0.053 Uiso 1 1 calc R . . . .
C31 C 0.4883(4) 0.1589(4) 0.0359(3) 0.0447(12) Uani 1 1 d . . . . .
H31A H 0.539140 0.139777 -0.013292 0.054 Uiso 1 1 calc R . . . .
H31B H 0.504556 0.127839 0.081533 0.054 Uiso 1 1 calc R . . . .
C38 C 0.5352(5) 0.7558(4) 0.4637(3) 0.0522(14) Uani 1 1 d . . . . .
H38A H 0.495731 0.703062 0.486152 0.063 Uiso 1 1 calc R . . . .
H38B H 0.601035 0.792478 0.506473 0.063 Uiso 1 1 calc R . . . .
C39 C 0.4571(4) 0.8265(4) 0.4629(3) 0.0484(13) Uani 1 1 d . . . . .
H39A H 0.386014 0.787200 0.428462 0.058 Uiso 1 1 calc R . . . .
H39B H 0.491424 0.870989 0.429784 0.058 Uiso 1 1 calc R . . . .
C26 C 0.2438(6) 0.3172(5) 0.3077(3) 0.069(2) Uani 1 1 d . . . . .
H26A H 0.317269 0.360936 0.310310 0.083 Uiso 1 1 calc R . . . .
H26B H 0.201506 0.309843 0.250710 0.083 Uiso 1 1 calc R . . . .
C9B C 0.0197(7) 0.2203(6) 0.0149(4) 0.0342(16) Uani 0.701(9) 1 d . . P B 1
H9BA H 0.084875 0.262220 0.056029 0.041 Uiso 0.701(9) 1 calc R . P B 1
H9BB H -0.010506 0.261561 -0.016566 0.041 Uiso 0.701(9) 1 calc R . P B 1
C8B C -0.0724(6) 0.1818(6) 0.0693(5) 0.0387(18) Uani 0.701(9) 1 d . . P B 1
H8BA H -0.138396 0.141425 0.028297 0.046 Uiso 0.701(9) 1 calc R . P B 1
H8BB H -0.042819 0.139129 0.099376 0.046 Uiso 0.701(9) 1 calc R . P B 1
C29B C 0.2450(6) 0.1303(6) 0.1353(4) 0.0422(19) Uani 0.701(9) 1 d D . P B 1
H29C H 0.218771 0.186453 0.122449 0.051 Uiso 0.701(9) 1 calc R . P B 1
H29D H 0.178725 0.087240 0.147909 0.051 Uiso 0.701(9) 1 calc R . P B 1
C28B C 0.3279(6) 0.1703(6) 0.2167(5) 0.0409(19) Uani 0.701(9) 1 d D . P B 1
H28A H 0.386865 0.223065 0.208829 0.049 Uiso 0.701(9) 1 calc R . P B 1
H28B H 0.364956 0.116017 0.222865 0.049 Uiso 0.701(9) 1 calc R . P B 1
N13 N 0.3688(3) 0.1225(3) -0.0007(2) 0.0369(9) Uani 1 1 d . . . . .
H13A H 0.371050 0.071135 -0.060854 0.044 Uiso 1 1 calc R . . . .
O2 O 1.0058(4) -0.0053(3) 0.2858(3) 0.0893(15) Uani 1 1 d D . . . .
H2A H 0.9855(5) 0.0426(9) 0.2803(3) 0.107 Uiso 1 1 d DGR . . . .
H2B H 0.9595(9) -0.0191(4) 0.3190(6) 0.107 Uiso 1 1 d DGR . . . .
Cl5 Cl 0.247(5) 0.504(2) 0.243(3) 0.051(7) Uani 0.27(7) 1 d . . P A 1
C36 C 0.4854(4) 0.6306(3) 0.3055(3) 0.0372(10) Uani 1 1 d . . . . .
H36A H 0.468171 0.570524 0.324266 0.045 Uiso 1 1 calc R . . . .
H36B H 0.416161 0.659975 0.309382 0.045 Uiso 1 1 calc R . . . .
C40 C 0.4282(4) 0.8910(4) 0.5537(3) 0.0435(11) Uani 1 1 d . . . . .
H40A H 0.496387 0.910494 0.595721 0.052 Uiso 1 1 calc R . . . .
H40B H 0.409396 0.952814 0.546911 0.052 Uiso 1 1 calc R . . . .
C28A C 0.2488(18) 0.1227(15) 0.2204(11) 0.056(6) Uani 0.299(9) 1 d D . P B 2
H28C H 0.280715 0.067922 0.231178 0.067 Uiso 0.299(9) 1 calc R . P B 2
H28D H 0.167863 0.098717 0.200543 0.067 Uiso 0.299(9) 1 calc R . P B 2
C33 C 0.5918(4) 0.3406(3) 0.1366(3) 0.0424(11) Uani 1 1 d . . . . .
H33 H 0.657167 0.329202 0.163347 0.051 Uiso 1 1 calc R . . . .
C5 C -0.1095(4) 0.4756(4) 0.2773(4) 0.0602(16) Uani 1 1 d . . . . .
H5A H -0.184475 0.454191 0.296809 0.072 Uiso 1 1 calc R . . . .
H5B H -0.118923 0.471481 0.213419 0.072 Uiso 1 1 calc R . . . .
O1 O 0.7846(4) 0.0406(3) 0.1707(2) 0.0771(13) Uani 1 1 d D . . . .
H1C H 0.7337(6) 0.0734(4) 0.1653(2) 0.093 Uiso 1 1 d DGR . . . .
H1D H 0.8225(5) 0.0903(5) 0.2084(4) 0.093 Uiso 1 1 d DGR . . . .

loop_
_atom_site_aniso_label
_atom_site_aniso_U_11
_atom_site_aniso_U_22
_atom_site_aniso_U_33
_atom_site_aniso_U_23
_atom_site_aniso_U_13
_atom_site_aniso_U_12
Cu4 0.0299(3) 0.0235(3) 0.0289(2) 0.0034(2) -0.0015(2) 0.0058(2)
Cu2 0.0317(3) 0.0235(3) 0.0304(3) 0.0021(2) 0.0002(2) 0.0052(2)
Cu3 0.0345(3) 0.0246(3) 0.0305(3) 0.0040(2) -0.0001(2) 0.0041(2)
Cu1 0.0378(3) 0.0249(3) 0.0330(3) 0.0014(2) -0.0010(2) 0.0045(2)
Cl1 0.040(2) 0.0410(14) 0.0425(19) 0.0165(11) 0.0050(19) 0.0006(14)
Cl2 0.0635(9) 0.0461(8) 0.0489(7) 0.0153(6) 0.0167(6) -0.0001(7)
Cl3 0.0685(10) 0.0551(9) 0.0551(7) 0.0020(6) -0.0009(7) 0.0236(8)
Cl4 0.0741(10) 0.0510(9) 0.0550(8) -0.0020(6) -0.0074(7) -0.0004(8)
N16 0.0330(19) 0.0222(19) 0.0321(17) 0.0017(14) -0.0004(15) 0.0041(15)
N14 0.041(2) 0.0211(19) 0.045(2) 0.0004(15) -0.0123(18) 0.0090(17)
N4 0.0305(19) 0.0261(19) 0.0338(17) 0.0068(15) 0.0021(15) 0.0042(15)
N10 0.041(2) 0.028(2) 0.0351(18) -0.0005(15) -0.0120(17) 0.0050(17)
N6 0.035(2) 0.028(2) 0.0330(17) -0.0004(15) -0.0074(16) 0.0071(17)
N5 0.037(2) 0.032(2) 0.0340(18) -0.0024(16) 0.0034(17) 0.0017(17)
N7 0.038(2) 0.029(2) 0.0329(18) 0.0005(15) -0.0046(16) 0.0123(17)
N15 0.037(2) 0.026(2) 0.044(2) 0.0010(16) -0.0085(17) 0.0074(17)
N2 0.040(2) 0.028(2) 0.0408(19) 0.0014(16) -0.0048(17) 0.0102(18)
N11 0.047(2) 0.023(2) 0.0364(18) 0.0022(15) -0.0047(17) 0.0091(18)
N3 0.033(2) 0.025(2) 0.0403(19) -0.0007(15) -0.0034(16) 0.0066(16)
N8 0.038(2) 0.029(2) 0.0339(18) 0.0082(15) 0.0027(16) 0.0079(17)
N9 0.043(2) 0.029(2) 0.0312(18) -0.0034(15) 0.0026(17) 0.0020(18)
N12 0.034(2) 0.0241(19) 0.0335(17) 0.0043(14) 0.0039(16) 0.0033(16)
N1 0.047(2) 0.0219(19) 0.0322(18) -0.0016(14) 0.0005(17) 0.0078(17)
O3 0.052(2) 0.0240(16) 0.0312(14) 0.0068(12) 0.0124(14) 0.0057(15)
C18 0.065(4) 0.034(3) 0.051(3) 0.011(2) 0.016(3) 0.016(3)
C29A 0.052(12) 0.032(10) 0.043(10) 0.020(8) 0.030(10) 0.021(9)
C10 0.044(3) 0.059(4) 0.044(3) -0.005(3) 0.002(2) -0.017(3)
C12 0.039(3) 0.033(3) 0.037(2) -0.0006(19) -0.008(2) 0.010(2)
C22 0.045(3) 0.037(3) 0.032(2) 0.0060(19) -0.002(2) 0.003(2)
C7 0.045(3) 0.040(3) 0.039(2) 0.002(2) -0.002(2) 0.009(2)
C37 0.043(3) 0.049(3) 0.029(2) 0.001(2) -0.004(2) 0.007(2)
C32 0.045(3) 0.029(2) 0.037(2) 0.0043(18) -0.004(2) 0.014(2)
C14 0.042(3) 0.036(3) 0.037(2) 0.008(2) -0.007(2) 0.015(2)
C34 0.031(2) 0.034(3) 0.037(2) 0.0015(19) -0.0015(19) 0.009(2)
C9A 0.041(10) 0.035(10) 0.038(9) -0.008(7) 0.005(8) -0.012(8)
C27 0.072(4) 0.053(4) 0.046(3) 0.003(2) 0.002(3) 0.040(3)
C17 0.057(3) 0.030(3) 0.043(2) 0.010(2) 0.008(2) 0.016(2)
C8A 0.056(14) 0.061(15) 0.035(11) -0.014(9) -0.026(10) 0.029(13)
C13 0.044(3) 0.043(3) 0.042(2) 0.004(2) -0.014(2) 0.011(2)
C4 0.035(3) 0.030(3) 0.045(2) 0.000(2) 0.003(2) 0.006(2)
C2 0.037(3) 0.029(2) 0.041(2) 0.0049(19) 0.002(2) 0.009(2)
C11 0.039(3) 0.044(3) 0.039(2) -0.004(2) -0.009(2) 0.007(2)
C3 0.028(2) 0.038(3) 0.058(3) 0.008(2) -0.004(2) 0.011(2)
C35 0.031(2) 0.034(3) 0.044(2) 0.003(2) -0.002(2) 0.006(2)
C20 0.057(3) 0.032(3) 0.040(2) 0.010(2) 0.005(2) 0.013(2)
C16 0.050(3) 0.031(3) 0.043(2) 0.003(2) -0.004(2) 0.013(2)
C6 0.039(3) 0.076(4) 0.047(3) -0.014(3) -0.007(2) 0.017(3)
C23 0.068(4) 0.041(3) 0.035(2) 0.007(2) -0.020(2) 0.009(3)
C15 0.050(3) 0.042(3) 0.048(3) 0.007(2) -0.011(2) 0.018(3)
C24 0.055(3) 0.032(3) 0.032(2) 0.0095(19) -0.007(2) 0.010(2)
C1 0.049(3) 0.035(3) 0.041(2) 0.004(2) 0.005(2) 0.019(2)
C19 0.055(3) 0.033(3) 0.041(2) 0.009(2) 0.007(2) 0.015(2)
C25 0.133(6) 0.037(3) 0.055(3) 0.011(3) -0.037(4) 0.020(4)
C30 0.074(4) 0.038(3) 0.051(3) 0.018(2) 0.023(3) 0.023(3)
C21 0.053(3) 0.037(3) 0.033(2) 0.004(2) -0.005(2) 0.000(2)
C31 0.053(3) 0.034(3) 0.045(3) 0.007(2) 0.000(2) 0.017(2)
C38 0.054(3) 0.061(4) 0.036(2) 0.006(2) -0.006(2) 0.014(3)
C39 0.049(3) 0.053(3) 0.040(2) 0.011(2) 0.003(2) 0.006(3)
C26 0.103(5) 0.087(5) 0.036(2) 0.019(3) 0.007(3) 0.068(4)
C9B 0.039(4) 0.032(4) 0.031(3) 0.008(3) 0.006(3) 0.012(3)
C8B 0.029(4) 0.039(5) 0.043(4) 0.009(3) 0.002(3) -0.001(3)
C29B 0.035(4) 0.052(5) 0.041(4) 0.016(3) 0.010(4) 0.008(4)
C28B 0.039(4) 0.041(5) 0.044(4) 0.010(3) 0.008(4) 0.018(4)
N13 0.048(2) 0.026(2) 0.0319(18) 0.0032(15) 0.0036(17) 0.0076(18)
O2 0.094(4) 0.075(3) 0.090(3) 0.017(3) -0.019(3) 0.014(3)
Cl5 0.048(11) 0.052(5) 0.045(7) 0.017(5) 0.019(7) -0.012(6)
C36 0.036(2) 0.041(3) 0.030(2) 0.0033(19) 0.0011(19) 0.011(2)
C40 0.043(3) 0.037(3) 0.043(2) 0.005(2) 0.004(2) 0.001(2)
C28A 0.071(15) 0.065(15) 0.046(10) 0.017(9) 0.015(10) 0.048(13)
C33 0.039(3) 0.035(3) 0.049(3) 0.005(2) -0.006(2) 0.012(2)
C5 0.039(3) 0.033(3) 0.090(4) -0.006(3) -0.020(3) 0.008(2)
O1 0.102(3) 0.053(3) 0.049(2) -0.0027(18) 0.005(2) -0.023(2)

loop_
_atom_type_symbol
_atom_type_description
_atom_type_scat_dispersion_real
_atom_type_scat_dispersion_imag
_atom_type_scat_source
C C 0.0033 0.0016 'International Tables Vol C Tables 4.2.6.8 and 6.1.1.4'
H H 0.0000 0.0000 'International Tables Vol C Tables 4.2.6.8 and 6.1.1.4'
Cl Cl 0.1484 0.1585 'International Tables Vol C Tables 4.2.6.8 and 6.1.1.4'
Cu Cu 0.3201 1.2651 'International Tables Vol C Tables 4.2.6.8 and 6.1.1.4'
N N 0.0061 0.0033 'International Tables Vol C Tables 4.2.6.8 and 6.1.1.4'
O O 0.0106 0.0060 'International Tables Vol C Tables 4.2.6.8 and 6.1.1.4'

loop_
_geom_angle_atom_site_label_1
_geom_angle_atom_site_label_2
_geom_angle_atom_site_label_3
_geom_angle
_geom_angle_site_symmetry_1
_geom_angle_site_symmetry_3
_geom_angle_publ_flag
N16 Cu4 Cl1 99.6(3) . . ?
N16 Cu4 N8 100.79(13) . . ?
N16 Cu4 Cl5 92.4(12) . . ?
N7 Cu4 Cl1 90.8(3) . . ?
N7 Cu4 N16 169.46(15) . . ?
N7 Cu4 N8 80.75(14) . . ?
N7 Cu4 Cl5 97.8(11) . . ?
N15 Cu4 Cl1 109.6(3) . . ?
N15 Cu4 N16 81.58(14) . . ?
N15 Cu4 N7 93.56(14) . . ?
N15 Cu4 N8 160.71(15) . . ?
N15 Cu4 Cl5 102.1(15) . . ?
N8 Cu4 Cl1 89.0(3) . . ?
N8 Cu4 Cl5 96.9(15) . . ?
N4 Cu2 Cl1 91.5(3) . . ?
N4 Cu2 N12 99.96(13) . . ?
N4 Cu2 Cl5 98.6(12) . . ?
N11 Cu2 Cl1 104.1(3) . . ?
N11 Cu2 N4 164.01(15) . . ?
N11 Cu2 N12 80.97(14) . . ?
N11 Cu2 Cl5 97.3(12) . . ?
N3 Cu2 Cl1 93.9(2) . . ?
N3 Cu2 N4 80.63(14) . . ?
N3 Cu2 N11 94.53(14) . . ?
N3 Cu2 N12 165.60(14) . . ?
N3 Cu2 Cl5 101.4(15) . . ?
N12 Cu2 Cl1 100.5(2) . . ?
N12 Cu2 Cl5 92.8(15) . . ?
N14 Cu3 N6 94.02(14) . . ?
N14 Cu3 N5 171.61(15) . . ?
N14 Cu3 N13 80.70(14) . . ?
N6 Cu3 N5 81.22(15) . . ?
N6 Cu3 N13 173.43(14) . . ?
N5 Cu3 N13 103.52(15) . . ?
N10 Cu1 Cl2 98.57(12) . . ?
N10 Cu1 N2 94.51(15) . . ?
N10 Cu1 N9 80.93(15) . . ?
N10 Cu1 N1 170.63(14) . . ?
N2 Cu1 Cl2 94.03(12) . . ?
N2 Cu1 N9 173.99(15) . . ?
N2 Cu1 N1 81.23(14) . . ?
N9 Cu1 Cl2 90.53(10) . . ?
N1 Cu1 Cl2 90.09(11) . . ?
N1 Cu1 N9 102.70(15) . . ?
Cu4 Cl1 Cu2 161.2(6) . . ?
Cu4 N16 H16 107.3 . . ?
C35 N16 Cu4 109.4(2) . . ?
C35 N16 H16 107.3 . . ?
C36 N16 Cu4 114.0(3) . . ?
C36 N16 H16 107.3 . . ?
C36 N16 C35 111.3(3) . . ?
N15 N14 Cu3 132.5(3) . . ?
C32 N14 Cu3 118.7(3) . . ?
C32 N14 N15 108.7(3) . . ?
Cu2 N4 H4 106.4 . . ?
C6 N4 Cu2 113.0(3) . . ?
C6 N4 H4 106.4 . . ?
C6 N4 C5 112.1(4) . . ?
C5 N4 Cu2 112.0(3) . . ?
C5 N4 H4 106.4 . . ?
N11 N10 Cu1 132.1(3) . . ?
C22 N10 Cu1 118.0(3) . . ?
C22 N10 N11 109.5(4) . . ?
N7 N6 Cu3 131.6(2) . . ?
C12 N6 Cu3 119.0(3) . . ?
C12 N6 N7 108.7(3) . . ?
Cu3 N5 H5 106.9 . . ?
C10 N5 Cu3 117.2(3) . . ?
C10 N5 H5 106.9 . . ?
C10 N5 C11 110.8(4) . . ?
C11 N5 Cu3 107.6(3) . . ?
C11 N5 H5 106.9 . . ?
N6 N7 Cu4 132.6(3) . . ?
C14 N7 Cu4 118.8(3) . . ?
C14 N7 N6 108.0(3) . . ?
N14 N15 Cu4 131.4(3) . . ?
C34 N15 Cu4 119.3(3) . . ?
C34 N15 N14 108.4(3) . . ?
N3 N2 Cu1 133.1(3) . . ?
C2 N2 Cu1 117.5(3) . . ?
C2 N2 N3 109.4(4) . . ?
N10 N11 Cu2 132.0(3) . . ?
C24 N11 Cu2 119.2(3) . . ?
C24 N11 N10 108.8(3) . . ?
N2 N3 Cu2 130.9(3) . . ?
C4 N3 Cu2 120.2(3) . . ?
C4 N3 N2 108.5(3) . . ?
Cu4 N8 H8 107.1 . . ?
C16 N8 Cu4 114.5(2) . . ?
C16 N8 H8 107.1 . . ?
C16 N8 C15 112.0(4) . . ?
C15 N8 Cu4 108.6(3) . . ?
C15 N8 H8 107.1 . . ?
Cu1 N9 H9 106.3 . . ?
C21 N9 Cu1 107.2(3) . . ?
C21 N9 H9 106.3 . . ?
C40 N9 Cu1 116.2(3) . . ?
C40 N9 H9 106.3 . . ?
C40 N9 C21 113.8(4) . . ?
Cu2 N12 H12 106.9 . . ?
C25 N12 Cu2 110.9(3) . . ?
C25 N12 H12 106.9 . . ?
C25 N12 C26 110.3(4) . . ?
C26 N12 Cu2 114.5(3) . . ?
C26 N12 H12 106.9 . . ?
Cu1 N1 H1 106.9 . . ?
C20 N1 Cu1 115.9(3) . . ?
C20 N1 H1 106.9 . . ?
C20 N1 C1 112.6(3) . . ?
C1 N1 Cu1 107.2(3) . . ?
C1 N1 H1 106.9 . . ?
H3A O3 H3B 93.6 . . ?
H18A C18 H18B 107.7 . . ?
C17 C18 H18A 108.9 . . ?
C17 C18 H18B 108.9 . . ?
C17 C18 C19 113.3(4) . . ?
C19 C18 H18A 108.9 . . ?
C19 C18 H18B 108.9 . . ?
H29A C29A H29B 108.1 . . ?
C30 C29A H29A 109.5 . . ?
C30 C29A H29B 109.5 . . ?
C28A C29A H29A 109.5 . . ?
C28A C29A H29B 109.5 . . ?
C28A C29A C30 110.6(12) . . ?
N5 C10 H10A 109.9 . . ?
N5 C10 H10B 109.9 . . ?
N5 C10 H10C 105(10) . . ?
N5 C10 H10D 102(10) . . ?
N5 C10 C9B 108.9(5) . . ?
H10A C10 H10B 108.3 . . ?
H10C C10 H10D 104(10) . . ?
C9A C10 N5 125.3(8) . . ?
C9A C10 H10C 120(10) . . ?
C9A C10 H10D 96(10) . . ?
C9B C10 H10A 109.9 . . ?
C9B C10 H10B 109.9 . . ?
N6 C12 C13 109.7(4) . . ?
N6 C12 C11 114.7(4) . . ?
C13 C12 C11 135.6(4) . . ?
N10 C22 C23 108.1(4) . . ?
N10 C22 C21 115.9(4) . . ?
C23 C22 C21 136.0(4) . . ?
H7BC C7 H7BD 109.0 . . ?
H7AA C7 H7AB 107.7 . . ?
C8A C7 H7BC 111.0 . . ?
C8A C7 H7BD 111.0 . . ?
C6 C7 H7BC 111.0 . . ?
C6 C7 H7BD 111.0 . . ?
C6 C7 H7AA 108.9 . . ?
C6 C7 H7AB 108.9 . . ?
C6 C7 C8A 103.8(8) . . ?
C8B C7 H7AA 108.9 . . ?
C8B C7 H7AB 108.9 . . ?
C8B C7 C6 113.5(5) . . ?
H37A C37 H37B 107.8 . . ?
C38 C37 H37A 109.1 . . ?
C38 C37 H37B 109.1 . . ?
C36 C37 H37A 109.1 . . ?
C36 C37 H37B 109.1 . . ?
C36 C37 C38 112.6(4) . . ?
N14 C32 C31 116.0(4) . . ?
N14 C32 C33 109.0(4) . . ?
C33 C32 C31 135.0(4) . . ?
N7 C14 C13 109.1(4) . . ?
N7 C14 C15 115.3(4) . . ?
C13 C14 C15 135.4(4) . . ?
N15 C34 C35 115.2(4) . . ?
N15 C34 C33 109.1(4) . . ?
C33 C34 C35 135.7(4) . . ?
C10 C9A H9AA 110.8 . . ?
C10 C9A H9AB 110.8 . . ?
H9AA C9A H9AB 108.9 . . ?
C8A C9A C10 104.7(17) . . ?
C8A C9A H9AA 110.8 . . ?
C8A C9A H9AB 110.8 . . ?
H27A C27 H27B 108.5 . . ?
H27C C27 H27D 106.4 . . ?
C26 C27 H27A 110.1 . . ?
C26 C27 H27B 110.1 . . ?
C26 C27 H27C 106.3 . . ?
C26 C27 H27D 106.3 . . ?
C26 C27 C28B 107.8(5) . . ?
C26 C27 C28A 124.3(7) . . ?
C28B C27 H27A 110.1 . . ?
C28B C27 H27B 110.1 . . ?
C28A C27 H27C 106.3 . . ?
C28A C27 H27D 106.3 . . ?
C18 C17 H17A 109.3 . . ?
C18 C17 H17B 109.3 . . ?
H17A C17 H17B 108.0 . . ?
C16 C17 C18 111.5(4) . . ?
C16 C17 H17A 109.3 . . ?
C16 C17 H17B 109.3 . . ?
C7 C8A H8AA 108.5 . . ?
C7 C8A H8AB 108.5 . . ?
C9A C8A C7 115.1(15) . . ?
C9A C8A H8AA 108.5 . . ?
C9A C8A H8AB 108.5 . . ?
H8AA C8A H8AB 107.5 . . ?
C12 C13 C14 104.5(4) . . ?
C12 C13 H13 127.7 . . ?
C14 C13 H13 127.7 . . ?
N3 C4 C3 108.9(4) . . ?
N3 C4 C5 116.3(4) . . ?
C3 C4 C5 134.8(4) . . ?
N2 C2 C3 108.3(4) . . ?
N2 C2 C1 115.1(4) . . ?
C3 C2 C1 136.6(4) . . ?
N5 C11 H11A 110.0 . . ?
N5 C11 H11B 110.0 . . ?
C12 C11 N5 108.7(3) . . ?
C12 C11 H11A 110.0 . . ?
C12 C11 H11B 110.0 . . ?
H11A C11 H11B 108.3 . . ?
C4 C3 H3 127.6 . . ?
C2 C3 C4 104.9(4) . . ?
C2 C3 H3 127.6 . . ?
N16 C35 C34 110.3(3) . . ?
N16 C35 H35A 109.6 . . ?
N16 C35 H35B 109.6 . . ?
C34 C35 H35A 109.6 . . ?
C34 C35 H35B 109.6 . . ?
H35A C35 H35B 108.1 . . ?
N1 C20 H20A 109.0 . . ?
N1 C20 H20B 109.0 . . ?
N1 C20 C19 113.0(4) . . ?
H20A C20 H20B 107.8 . . ?
C19 C20 H20A 109.0 . . ?
C19 C20 H20B 109.0 . . ?
N8 C16 C17 119.5(4) . . ?
N8 C16 H16A 107.4 . . ?
N8 C16 H16B 107.4 . . ?
C17 C16 H16A 107.4 . . ?
C17 C16 H16B 107.4 . . ?
H16A C16 H16B 107.0 . . ?
N4 C6 C7 117.6(4) . . ?
N4 C6 H6A 107.9 . . ?
N4 C6 H6B 107.9 . . ?
C7 C6 H6A 107.9 . . ?
C7 C6 H6B 107.9 . . ?
H6A C6 H6B 107.2 . . ?
C22 C23 H23 127.4 . . ?
C22 C23 C24 105.2(4) . . ?
C24 C23 H23 127.4 . . ?
N8 C15 C14 110.4(4) . . ?
N8 C15 H15A 109.6 . . ?
N8 C15 H15B 109.6 . . ?
C14 C15 H15A 109.6 . . ?
C14 C15 H15B 109.6 . . ?
H15A C15 H15B 108.1 . . ?
N11 C24 C23 108.4(4) . . ?
N11 C24 C25 115.9(4) . . ?
C23 C24 C25 135.6(4) . . ?
N1 C1 C2 109.1(4) . . ?
N1 C1 H1A 109.9 . . ?
N1 C1 H1B 109.9 . . ?
C2 C1 H1A 109.9 . . ?
C2 C1 H1B 109.9 . . ?
H1A C1 H1B 108.3 . . ?
C18 C19 H19A 109.1 . . ?
C18 C19 H19B 109.1 . . ?
C20 C19 C18 112.6(4) . . ?
C20 C19 H19A 109.1 . . ?
C20 C19 H19B 109.1 . . ?
H19A C19 H19B 107.8 . . ?
N12 C25 C24 111.2(4) . . ?
N12 C25 H25A 109.4 . . ?
N12 C25 H25B 109.4 . . ?
C24 C25 H25A 109.4 . . ?
C24 C25 H25B 109.4 . . ?
H25A C25 H25B 108.0 . . ?
C29A C30 H30C 111.7 . . ?
C29A C30 H30D 111.7 . . ?
H30C C30 H30D 109.5 . . ?
H30A C30 H30B 106.9 . . ?
C29B C30 H30A 107.4 . . ?
C29B C30 H30B 107.4 . . ?
N13 C30 C29A 100.4(6) . . ?
N13 C30 H30C 111.7 . . ?
N13 C30 H30D 111.7 . . ?
N13 C30 H30A 107.4 . . ?
N13 C30 H30B 107.4 . . ?
N13 C30 C29B 119.9(5) . . ?
N9 C21 H21A 109.7 . . ?
N9 C21 H21B 109.7 . . ?
C22 C21 N9 110.0(3) . . ?
C22 C21 H21A 109.7 . . ?
C22 C21 H21B 109.7 . . ?
H21A C21 H21B 108.2 . . ?
C32 C31 H31A 109.8 . . ?
C32 C31 H31B 109.8 . . ?
H31A C31 H31B 108.2 . . ?
N13 C31 C32 109.5(4) . . ?
N13 C31 H31A 109.8 . . ?
N13 C31 H31B 109.8 . . ?
C37 C38 H38A 108.7 . . ?
C37 C38 H38B 108.7 . . ?
H38A C38 H38B 107.6 . . ?
C39 C38 C37 114.0(4) . . ?
C39 C38 H38A 108.7 . . ?
C39 C38 H38B 108.7 . . ?
C38 C39 H39A 108.1 . . ?
C38 C39 H39B 108.1 . . ?
C38 C39 C40 116.6(4) . . ?
H39A C39 H39B 107.3 . . ?
C40 C39 H39A 108.1 . . ?
C40 C39 H39B 108.1 . . ?
N12 C26 C27 114.7(4) . . ?
N12 C26 H26A 108.6 . . ?
N12 C26 H26B 108.6 . . ?
C27 C26 H26A 108.6 . . ?
C27 C26 H26B 108.6 . . ?
H26A C26 H26B 107.6 . . ?
C10 C9B H9BA 109.9 . . ?
C10 C9B H9BB 109.9 . . ?
H9BA C9B H9BB 108.3 . . ?
C8B C9B C10 108.9(6) . . ?
C8B C9B H9BA 109.9 . . ?
C8B C9B H9BB 109.9 . . ?
C7 C8B C9B 108.9(6) . . ?
C7 C8B H8BA 109.9 . . ?
C7 C8B H8BB 109.9 . . ?
C9B C8B H8BA 109.9 . . ?
C9B C8B H8BB 109.9 . . ?
H8BA C8B H8BB 108.3 . . ?
C30 C29B H29C 109.5 . . ?
C30 C29B H29D 109.5 . . ?
H29C C29B H29D 108.1 . . ?
C28B C29B C30 110.9(6) . . ?
C28B C29B H29C 109.5 . . ?
C28B C29B H29D 109.5 . . ?
C27 C28B H28A 109.6 . . ?
C27 C28B H28B 109.6 . . ?
C29B C28B C27 110.4(5) . . ?
C29B C28B H28A 109.6 . . ?
C29B C28B H28B 109.6 . . ?
H28A C28B H28B 108.1 . . ?
Cu3 N13 H13A 105.8 . . ?
C30 N13 Cu3 115.4(3) . . ?
C30 N13 C31 113.5(3) . . ?
C30 N13 H13A 105.8 . . ?
C31 N13 Cu3 109.7(3) . . ?
C31 N13 H13A 105.8 . . ?
H2A O2 H2B 99.6 . . ?
Cu2 Cl5 Cu4 179(3) . . ?
N16 C36 C37 113.5(4) . . ?
N16 C36 H36A 108.9 . . ?
N16 C36 H36B 108.9 . . ?
C37 C36 H36A 108.9 . . ?
C37 C36 H36B 108.9 . . ?
H36A C36 H36B 107.7 . . ?
N9 C40 C39 116.3(4) . . ?
N9 C40 H40A 108.2 . . ?
N9 C40 H40B 108.2 . . ?
C39 C40 H40A 108.2 . . ?
C39 C40 H40B 108.2 . . ?
H40A C40 H40B 107.4 . . ?
C29A C28A C27 104.0(14) . . ?
C29A C28A H28C 111.0 . . ?
C29A C28A H28D 111.0 . . ?
C27 C28A H28C 111.0 . . ?
C27 C28A H28D 111.0 . . ?
H28C C28A H28D 109.0 . . ?
C32 C33 H33 127.6 . . ?
C34 C33 C32 104.8(4) . . ?
C34 C33 H33 127.6 . . ?
N4 C5 C4 110.6(4) . . ?
N4 C5 H5A 109.5 . . ?
N4 C5 H5B 109.5 . . ?
C4 C5 H5A 109.5 . . ?
C4 C5 H5B 109.5 . . ?
H5A C5 H5B 108.1 . . ?
H1C O1 H1D 91.7 . . ?

loop_
_geom_bond_atom_site_label_1
_geom_bond_atom_site_label_2
_geom_bond_distance
_geom_bond_site_symmetry_2
_geom_bond_publ_flag
Cu4 Cl1 2.624(7) . ?
Cu4 N16 2.099(3) . ?
Cu4 N7 1.936(3) . ?
Cu4 N15 1.931(3) . ?
Cu4 N8 2.100(3) . ?
Cu4 Cl5 2.619(17) . ?
Cu2 Cl1 2.677(8) . ?
Cu2 N4 2.094(3) . ?
Cu2 N11 1.934(3) . ?
Cu2 N3 1.933(3) . ?
Cu2 N12 2.096(3) . ?
Cu2 Cl5 2.610(16) . ?
Cu3 N14 1.940(4) . ?
Cu3 N6 1.941(3) . ?
Cu3 N5 2.086(4) . ?
Cu3 N13 2.089(3) . ?
Cu1 Cl2 2.6496(13) . ?
Cu1 N10 1.931(3) . ?
Cu1 N2 1.941(4) . ?
Cu1 N9 2.091(4) . ?
Cu1 N1 2.079(3) . ?
N16 H16 1.0000 . ?
N16 C35 1.494(5) . ?
N16 C36 1.489(5) . ?
N14 N15 1.351(5) . ?
N14 C32 1.334(5) . ?
N4 H4 1.0000 . ?
N4 C6 1.461(5) . ?
N4 C5 1.483(5) . ?
N10 N11 1.348(5) . ?
N10 C22 1.333(5) . ?
N6 N7 1.357(5) . ?
N6 C12 1.323(5) . ?
N5 H5 1.0000 . ?
N5 C10 1.491(7) . ?
N5 C11 1.508(6) . ?
N7 C14 1.341(5) . ?
N15 C34 1.338(5) . ?
N2 N3 1.341(5) . ?
N2 C2 1.340(5) . ?
N11 C24 1.332(5) . ?
N3 C4 1.329(5) . ?
N8 H8 1.0000 . ?
N8 C16 1.462(5) . ?
N8 C15 1.486(6) . ?
N9 H9 1.0000 . ?
N9 C21 1.503(6) . ?
N9 C40 1.491(6) . ?
N12 H12 1.0000 . ?
N12 C25 1.457(6) . ?
N12 C26 1.471(6) . ?
N1 H1 1.0000 . ?
N1 C20 1.480(6) . ?
N1 C1 1.491(6) . ?
O3 H3A 0.783(7) . ?
O3 H3B 0.825(7) . ?
C18 H18A 0.9900 . ?
C18 H18B 0.9900 . ?
C18 C17 1.516(6) . ?
C18 C19 1.525(6) . ?
C29A H29A 0.9900 . ?
C29A H29B 0.9900 . ?
C29A C30 1.640(14) . ?
C29A C28A 1.515(16) . ?
C10 H10A 0.9900 . ?
C10 H10B 0.9900 . ?
C10 H10C 0.85(17) . ?
C10 H10D 0.91(17) . ?
C10 C9A 1.459(16) . ?
C10 C9B 1.588(9) . ?
C12 C13 1.385(6) . ?
C12 C11 1.505(6) . ?
C22 C23 1.397(6) . ?
C22 C21 1.482(6) . ?
C7 H7BC 0.9900 . ?
C7 H7BD 0.9900 . ?
C7 H7AA 0.9900 . ?
C7 H7AB 0.9900 . ?
C7 C8A 1.71(2) . ?
C7 C6 1.519(6) . ?
C7 C8B 1.516(9) . ?
C37 H37A 0.9900 . ?
C37 H37B 0.9900 . ?
C37 C38 1.541(6) . ?
C37 C36 1.526(6) . ?
C32 C31 1.500(6) . ?
C32 C33 1.389(6) . ?
C14 C13 1.392(6) . ?
C14 C15 1.494(6) . ?
C34 C35 1.494(6) . ?
C34 C33 1.388(6) . ?
C9A H9AA 0.9900 . ?
C9A H9AB 0.9900 . ?
C9A C8A 1.44(3) . ?
C27 H27A 0.9900 . ?
C27 H27B 0.9900 . ?
C27 H27C 0.9900 . ?
C27 H27D 0.9900 . ?
C27 C26 1.525(7) . ?
C27 C28B 1.594(9) . ?
C27 C28A 1.54(2) . ?
C17 H17A 0.9900 . ?
C17 H17B 0.9900 . ?
C17 C16 1.512(6) . ?
C8A H8AA 0.9900 . ?
C8A H8AB 0.9900 . ?
C13 H13 0.9500 . ?
C4 C3 1.400(6) . ?
C4 C5 1.491(6) . ?
C2 C3 1.385(6) . ?
C2 C1 1.503(6) . ?
C11 H11A 0.9900 . ?
C11 H11B 0.9900 . ?
C3 H3 0.9500 . ?
C35 H35A 0.9900 . ?
C35 H35B 0.9900 . ?
C20 H20A 0.9900 . ?
C20 H20B 0.9900 . ?
C20 C19 1.522(6) . ?
C16 H16A 0.9900 . ?
C16 H16B 0.9900 . ?
C6 H6A 0.9900 . ?
C6 H6B 0.9900 . ?
C23 H23 0.9500 . ?
C23 C24 1.399(6) . ?
C15 H15A 0.9900 . ?
C15 H15B 0.9900 . ?
C24 C25 1.492(7) . ?
C1 H1A 0.9900 . ?
C1 H1B 0.9900 . ?
C19 H19A 0.9900 . ?
C19 H19B 0.9900 . ?
C25 H25A 0.9900 . ?
C25 H25B 0.9900 . ?
C30 H30C 0.9900 . ?
C30 H30D 0.9900 . ?
C30 H30A 0.9900 . ?
C30 H30B 0.9900 . ?
C30 C29B 1.522(8) . ?
C30 N13 1.487(6) . ?
C21 H21A 0.9900 . ?
C21 H21B 0.9900 . ?
C31 H31A 0.9900 . ?
C31 H31B 0.9900 . ?
C31 N13 1.488(6) . ?
C38 H38A 0.9900 . ?
C38 H38B 0.9900 . ?
C38 C39 1.499(7) . ?
C39 H39A 0.9900 . ?
C39 H39B 0.9900 . ?
C39 C40 1.513(6) . ?
C26 H26A 0.9900 . ?
C26 H26B 0.9900 . ?
C9B H9BA 0.9900 . ?
C9B H9BB 0.9900 . ?
C9B C8B 1.546(11) . ?
C8B H8BA 0.9900 . ?
C8B H8BB 0.9900 . ?
C29B H29C 0.9900 . ?
C29B H29D 0.9900 . ?
C29B C28B 1.506(9) . ?
C28B H28A 0.9900 . ?
C28B H28B 0.9900 . ?
N13 H13A 1.0000 . ?
O2 H2A 0.797(14) . ?
O2 H2B 0.812(14) . ?
C36 H36A 0.9900 . ?
C36 H36B 0.9900 . ?
C40 H40A 0.9900 . ?
C40 H40B 0.9900 . ?
C28A H28C 0.9900 . ?
C28A H28D 0.9900 . ?
C33 H33 0.9500 . ?
C5 H5A 0.9900 . ?
C5 H5B 0.9900 . ?
O1 H1C 0.853(7) . ?
O1 H1D 0.828(7) . ?

loop_
_geom_hbond_atom_site_label_D
_geom_hbond_atom_site_label_H
_geom_hbond_atom_site_label_A
_geom_hbond_distance_DH
_geom_hbond_distance_HA
_geom_hbond_distance_DA
_geom_hbond_angle_DHA
_geom_hbond_site_symmetry_A
_geom_hbond_publ_flag
N16 H16 O3 1.00 2.13 3.127(4) 175.5 . yes
N4 H4 Cl2 1.00 2.46 3.293(4) 140.2 2_566 yes
N5 H5 O1 1.00 2.17 3.021(5) 141.4 2_655 yes
N1 H1 Cl4 1.00 2.31 3.230(4) 152.4 1_565 yes
O3 H3A Cl3 0.78 2.38 3.076(3) 149.2 1_565 yes
O3 H3B Cl4 0.82 2.49 3.173(3) 141.2 2_666 yes
C6 H6B Cl1 0.99 2.66 3.284(10) 121.5 . yes
N13 H13A Cl3 1.00 2.40 3.303(4) 150.2 2_655 yes
N13 H13A O1 1.00 2.50 3.238(5) 130.8 2_655 yes
O2 H2A Cl2 0.80 2.43 3.154(5) 150.6 2_666 yes
O2 H2B Cl4 0.81 2.43 3.161(5) 150.0 2_656 yes
O1 H1D Cl2 0.83 2.47 3.278(4) 163.8 2_666 yes

loop_
_geom_torsion_atom_site_label_1
_geom_torsion_atom_site_label_2
_geom_torsion_atom_site_label_3
_geom_torsion_atom_site_label_4
_geom_torsion
_geom_torsion_site_symmetry_1
_geom_torsion_site_symmetry_2
_geom_torsion_site_symmetry_3
_geom_torsion_site_symmetry_4
_geom_torsion_publ_flag
Cu4 N16 C35 C34 -20.8(4) . . . . ?
Cu4 N16 C36 C37 -166.5(3) . . . . ?
Cu4 N7 C14 C13 -173.0(3) . . . . ?
Cu4 N7 C14 C15 2.1(6) . . . . ?
Cu4 N15 C34 C35 -11.4(5) . . . . ?
Cu4 N15 C34 C33 170.0(3) . . . . ?
Cu4 N8 C16 C17 -175.8(4) . . . . ?
Cu4 N8 C15 C14 -25.5(5) . . . . ?
Cu2 N4 C6 C7 170.7(4) . . . . ?
Cu2 N4 C5 C4 -2.7(5) . . . . ?
Cu2 N11 C24 C23 -179.9(3) . . . . ?
Cu2 N11 C24 C25 -2.8(6) . . . . ?
Cu2 N3 C4 C3 -174.1(3) . . . . ?
Cu2 N3 C4 C5 5.4(6) . . . . ?
Cu2 N12 C25 C24 -14.5(6) . . . . ?
Cu2 N12 C26 C27 -164.1(4) . . . . ?
Cu3 N14 N15 Cu4 14.3(6) . . . . ?
Cu3 N14 N15 C34 -176.9(3) . . . . ?
Cu3 N14 C32 C31 -2.6(6) . . . . ?
Cu3 N14 C32 C33 178.2(3) . . . . ?
Cu3 N6 N7 Cu4 1.5(6) . . . . ?
Cu3 N6 N7 C14 -169.5(3) . . . . ?
Cu3 N6 C12 C13 171.6(3) . . . . ?
Cu3 N6 C12 C11 -8.1(5) . . . . ?
Cu3 N5 C10 C9A 29.2(13) . . . . ?
Cu3 N5 C10 C9B 65.1(5) . . . . ?
Cu3 N5 C11 C12 -31.3(4) . . . . ?
Cu1 N10 N11 Cu2 8.3(7) . . . . ?
Cu1 N10 N11 C24 -170.9(3) . . . . ?
Cu1 N10 C22 C23 172.4(3) . . . . ?
Cu1 N10 C22 C21 -5.6(6) . . . . ?
Cu1 N2 N3 Cu2 -9.0(6) . . . . ?
Cu1 N2 N3 C4 177.9(3) . . . . ?
Cu1 N2 C2 C3 -178.5(3) . . . . ?
Cu1 N2 C2 C1 0.1(5) . . . . ?
Cu1 N9 C21 C22 28.0(5) . . . . ?
Cu1 N9 C40 C39 -46.1(5) . . . . ?
Cu1 N1 C20 C19 58.7(5) . . . . ?
Cu1 N1 C1 C2 -32.5(4) . . . . ?
N14 N15 C34 C35 178.2(4) . . . . ?
N14 N15 C34 C33 -0.5(5) . . . . ?
N14 C32 C31 N13 -14.9(6) . . . . ?
N14 C32 C33 C34 -1.4(5) . . . . ?
N10 N11 C24 C23 -0.5(6) . . . . ?
N10 N11 C24 C25 176.6(5) . . . . ?
N10 C22 C23 C24 0.2(6) . . . . ?
N10 C22 C21 N9 -16.4(6) . . . . ?
N6 N7 C14 C13 -0.6(5) . . . . ?
N6 N7 C14 C15 174.5(4) . . . . ?
N6 C12 C13 C14 -0.8(6) . . . . ?
N6 C12 C11 N5 26.9(6) . . . . ?
N5 C10 C9A C8A 103.7(16) . . . . ?
N5 C10 C9B C8B -175.5(6) . . . . ?
N7 N6 C12 C13 0.5(5) . . . . ?
N7 N6 C12 C11 -179.2(4) . . . . ?
N7 C14 C13 C12 0.9(6) . . . . ?
N7 C14 C15 N8 16.6(6) . . . . ?
N15 N14 C32 C31 -179.6(4) . . . . ?
N15 N14 C32 C33 1.1(5) . . . . ?
N15 C34 C35 N16 21.4(5) . . . . ?
N15 C34 C33 C32 1.1(5) . . . . ?
N2 N3 C4 C3 -0.2(5) . . . . ?
N2 N3 C4 C5 179.3(4) . . . . ?
N2 C2 C3 C4 0.5(5) . . . . ?
N2 C2 C1 N1 22.7(5) . . . . ?
N11 N10 C22 C23 -0.5(6) . . . . ?
N11 N10 C22 C21 -178.5(4) . . . . ?
N11 C24 C25 N12 11.8(8) . . . . ?
N3 N2 C2 C3 -0.6(5) . . . . ?
N3 N2 C2 C1 178.0(4) . . . . ?
N3 C4 C3 C2 -0.2(5) . . . . ?
N3 C4 C5 N4 -1.3(7) . . . . ?
N1 C20 C19 C18 -176.4(4) . . . . ?
C18 C17 C16 N8 177.9(5) . . . . ?
C29A C30 N13 Cu3 -68.3(8) . . . . ?
C29A C30 N13 C31 59.5(8) . . . . ?
C10 N5 C11 C12 98.0(5) . . . . ?
C10 C9A C8A C7 170.6(13) . . . . ?
C10 C9B C8B C7 178.5(5) . . . . ?
C12 N6 N7 Cu4 171.0(3) . . . . ?
C12 N6 N7 C14 0.1(5) . . . . ?
C22 N10 N11 Cu2 179.9(3) . . . . ?
C22 N10 N11 C24 0.6(5) . . . . ?
C22 C23 C24 N11 0.2(6) . . . . ?
C22 C23 C24 C25 -176.0(7) . . . . ?
C37 C38 C39 C40 -169.8(4) . . . . ?
C32 N14 N15 Cu4 -169.3(3) . . . . ?
C32 N14 N15 C34 -0.4(5) . . . . ?
C32 C31 N13 Cu3 23.7(4) . . . . ?
C32 C31 N13 C30 -107.1(4) . . . . ?
C17 C18 C19 C20 -178.9(4) . . . . ?
C8A C7 C6 N4 169.0(9) . . . . ?
C13 C12 C11 N5 -152.7(6) . . . . ?
C13 C14 C15 N8 -169.9(5) . . . . ?
C2 N2 N3 Cu2 173.5(3) . . . . ?
C2 N2 N3 C4 0.5(5) . . . . ?
C11 N5 C10 C9A -94.8(12) . . . . ?
C11 N5 C10 C9B -58.9(5) . . . . ?
C11 C12 C13 C14 178.7(6) . . . . ?
C3 C4 C5 N4 177.9(5) . . . . ?
C3 C2 C1 N1 -159.1(5) . . . . ?
C35 N16 C36 C37 69.2(5) . . . . ?
C35 C34 C33 C32 -177.1(5) . . . . ?
C20 N1 C1 C2 96.1(4) . . . . ?
C16 N8 C15 C14 -152.9(4) . . . . ?
C6 N4 C5 C4 -130.9(5) . . . . ?
C6 C7 C8A C9A 62(2) . . . . ?
C6 C7 C8B C9B -53.3(8) . . . . ?
C23 C22 C21 N9 166.3(6) . . . . ?
C23 C24 C25 N12 -172.1(6) . . . . ?
C15 N8 C16 C17 -51.6(6) . . . . ?
C15 C14 C13 C12 -172.8(6) . . . . ?
C1 N1 C20 C19 -65.2(5) . . . . ?
C1 C2 C3 C4 -177.7(5) . . . . ?
C19 C18 C17 C16 -60.9(6) . . . . ?
C25 N12 C26 C27 70.0(6) . . . . ?
C30 C29A C28A C27 -177.6(10) . . . . ?
C30 C29B C28B C27 -169.3(5) . . . . ?
C21 N9 C40 C39 79.2(5) . . . . ?
C21 C22 C23 C24 177.6(6) . . . . ?
C31 C32 C33 C34 179.6(5) . . . . ?
C38 C37 C36 N16 165.9(4) . . . . ?
C38 C39 C40 N9 -84.8(6) . . . . ?
C26 N12 C25 C24 113.4(6) . . . . ?
C26 C27 C28B C29B -77.8(8) . . . . ?
C26 C27 C28A C29A 50.0(17) . . . . ?
C8B C7 C6 N4 -157.9(5) . . . . ?
C29B C30 N13 Cu3 -43.1(6) . . . . ?
C29B C30 N13 C31 84.8(6) . . . . ?
C28B C27 C26 N12 177.0(5) . . . . ?
N13 C30 C29B C28B -82.7(8) . . . . ?
C36 N16 C35 C34 106.1(4) . . . . ?
C36 C37 C38 C39 -70.1(6) . . . . ?
C40 N9 C21 C22 -101.9(5) . . . . ?
C28A C29A C30 N13 -178.6(12) . . . . ?
C28A C27 C26 N12 135.0(11) . . . . ?
C33 C32 C31 N13 164.1(5) . . . . ?
C33 C34 C35 N16 -160.4(5) . . . . ?
C5 N4 C6 C7 -61.7(6) . . . . ?
C5 C4 C3 C2 -179.5(6) . . . . ?
